data_7215098
loop_
_publ_author_name
'Liu, Shujuan'
'Sun, Huibin'
'Ma, Yun'
'Ye, Shanghui'
'Liu, Xiangmei'
'Zhou, Xinhui'
'Mou, Xin'
'Wang, Lianhui'
'Zhao, Qiang'
'Huang, Wei'

_publ_section_title
;
 Rational design of metallophosphors with tunable aggregation-induced
 phosphorescent emission and their promising applications in time-resolved
 luminescence assay and targeted luminescence imaging of cancer cells
;
_journal_issue 41
_journal_name_full 'Journal of Materials Chemistry'
_journal_page_first 22167
_journal_paper_doi 10.1039/c2jm34512a
_journal_volume 22
_journal_year 2012
_chemical_formula_sum 'C28 H18 F2 N2 O Pt'
_chemical_formula_weight 631.53
_chemical_name_systematic
;
?
;
_space_group_IT_number 14
_symmetry_cell_setting monoclinic
_symmetry_space_group_name_Hall '-P 2ybc'
_symmetry_space_group_name_H-M 'P 1 21/c 1'
_atom_sites_solution_hydrogens geom
_atom_sites_solution_primary direct
_atom_sites_solution_secondary difmap
_audit_creation_method SHELXL-97
_cell_angle_alpha 90.00
_cell_angle_beta 105.56(3)
_cell_angle_gamma 90.00
_cell_formula_units_Z 4
_cell_length_a 16.682(3)
_cell_length_b 6.2944(13)
_cell_length_c 21.713(4)
_cell_measurement_reflns_used 1695
_cell_measurement_temperature 293(2)
_cell_measurement_theta_max 19.6
_cell_measurement_theta_min 2.1
_cell_volume 2196.4(8)
_computing_cell_refinement SMART
_computing_data_collection 'SMART (Bruker, 2000)'
_computing_data_reduction 'SAINT (Bruker, 2000)'
_computing_molecular_graphics SHELXTL
_computing_publication_material SHELXTL
_computing_structure_refinement SHELXTL
_computing_structure_solution 'SHELXTL (Bruker, 2000)'
_diffrn_ambient_temperature 293(2)
_diffrn_measured_fraction_theta_full 0.994
_diffrn_measured_fraction_theta_max 0.994
_diffrn_measurement_device_type 'Bruker Smart Apex CCD'
_diffrn_measurement_method 'phi and omega scans'
_diffrn_radiation_monochromator graphite
_diffrn_radiation_source 'fine-focus sealed tube'
_diffrn_radiation_type MoK\a
_diffrn_radiation_wavelength 0.71073
_diffrn_reflns_av_R_equivalents 0.0657
_diffrn_reflns_av_sigmaI/netI 0.0666
_diffrn_reflns_limit_h_max 21
_diffrn_reflns_limit_h_min -20
_diffrn_reflns_limit_k_max 8
_diffrn_reflns_limit_k_min -7
_diffrn_reflns_limit_l_max 28
_diffrn_reflns_limit_l_min -28
_diffrn_reflns_number 19035
_diffrn_reflns_theta_full 27.48
_diffrn_reflns_theta_max 27.48
_diffrn_reflns_theta_min 3.38
_exptl_absorpt_coefficient_mu 6.430
_exptl_absorpt_correction_T_max 0.5657
_exptl_absorpt_correction_T_min 0.4663
_exptl_absorpt_correction_type multi-scan
_exptl_absorpt_process_details 'SADABS; Bruker, 2000'
_exptl_crystal_colour yellow
_exptl_crystal_density_diffrn 1.910
_exptl_crystal_density_method 'not measured'
_exptl_crystal_description block
_exptl_crystal_F_000 1216
_exptl_crystal_size_max 0.14
_exptl_crystal_size_mid 0.11
_exptl_crystal_size_min 0.10
_refine_diff_density_max 0.868
_refine_diff_density_min -1.593
_refine_diff_density_rms 0.173
_refine_ls_extinction_method none
_refine_ls_goodness_of_fit_ref 1.221
_refine_ls_hydrogen_treatment constr
_refine_ls_matrix_type full
_refine_ls_number_parameters 307
_refine_ls_number_reflns 5014
_refine_ls_number_restraints 0
_refine_ls_restrained_S_all 1.221
_refine_ls_R_factor_all 0.0634
_refine_ls_R_factor_gt 0.0452
_refine_ls_shift/su_max 0.000
_refine_ls_shift/su_mean 0.000
_refine_ls_structure_factor_coef Fsqd
_refine_ls_weighting_details 'calc w=1/[\s^2^(Fo^2^)+(0.0000P)^2^+5.8506P] where P=(Fo^2^+2Fc^2^)/3'
_refine_ls_weighting_scheme calc
_refine_ls_wR_factor_gt 0.0848
_refine_ls_wR_factor_ref 0.0907
_reflns_number_gt 4009
_reflns_number_total 5014
_reflns_threshold_expression >2sigma(I)
_cod_data_source_file c2jm34512a.txt
_cod_data_source_block zzl10-1shelxl
_cod_depositor_comments
;
The following automatic conversions were performed:

'_symmetry_cell_setting' value 'Monoclinic' changed to 'monoclinic'
according to
/usr/data/users/saulius/automatic-downloads/retrospective/RSC/lib/dictionaries/cif_core.dic
dictionary named 'cif_core.dic' version 2.4.2 from 2011-04-26.

Automatic conversion script
Id: cif_fix_values 2281 2013-09-26 08:29:07Z andrius 
;
_cod_original_cell_volume 2196.4(7)
_cod_original_sg_symbol_H-M P2(1)/c
_cod_database_code 7215098

loop_
_symmetry_equiv_pos_as_xyz
'x, y, z'
'-x, y+1/2, -z+1/2'
'-x, -y, -z'
'x, -y-1/2, z-1/2'

loop_
_atom_site_label
_atom_site_type_symbol
_atom_site_fract_x
_atom_site_fract_y
_atom_site_fract_z
_atom_site_U_iso_or_equiv
_atom_site_adp_type
_atom_site_occupancy
_atom_site_symmetry_multiplicity
_atom_site_calc_flag
_atom_site_refinement_flags
Pt1 Pt 0.188613(13) 0.18537(4) 0.116959(11) 0.03228(9) Uani 1 1 d .
F1 F 0.1416(3) 0.8053(7) -0.0505(2) 0.0661(13) Uani 1 1 d .
F2 F 0.3287(3) 0.2914(9) -0.0800(3) 0.0895(18) Uani 1 1 d .
C1 C 0.0447(4) 0.4420(11) 0.1310(3) 0.0408(15) Uani 1 1 d .
H1 H 0.0412 0.3394 0.1610 0.049 Uiso 1 1 calc R
C2 C -0.0095(4) 0.6106(12) 0.1210(3) 0.0472(17) Uani 1 1 d .
H2 H -0.0500 0.6210 0.1431 0.057 Uiso 1 1 calc R
C3 C -0.0025(4) 0.7628(12) 0.0779(4) 0.0504(18) Uani 1 1 d .
H3 H -0.0378 0.8798 0.0710 0.060 Uiso 1 1 calc R
C4 C 0.0569(4) 0.7433(11) 0.0445(4) 0.0466(17) Uani 1 1 d .
H4 H 0.0620 0.8476 0.0155 0.056 Uiso 1 1 calc R
C5 C 0.1087(4) 0.5677(10) 0.0545(3) 0.0346(14) Uani 1 1 d .
C6 C 0.1711(4) 0.5104(10) 0.0213(3) 0.0374(15) Uani 1 1 d .
C7 C 0.1837(4) 0.6210(12) -0.0309(3) 0.0453(17) Uani 1 1 d .
C8 C 0.2364(4) 0.5539(14) -0.0656(3) 0.055(2) Uani 1 1 d .
H8 H 0.2442 0.6301 -0.1002 0.066 Uiso 1 1 calc R
C9 C 0.2770(4) 0.3669(14) -0.0457(4) 0.055(2) Uani 1 1 d .
C10 C 0.2697(4) 0.2512(12) 0.0061(3) 0.0462(17) Uani 1 1 d .
H10 H 0.3001 0.1265 0.0172 0.055 Uiso 1 1 calc R
C11 C 0.2166(4) 0.3204(10) 0.0424(3) 0.0354(14) Uani 1 1 d .
C12 C 0.1519(4) -0.0971(10) 0.2198(3) 0.0362(14) Uani 1 1 d .
C13 C 0.0997(4) -0.1551(12) 0.2587(3) 0.0462(17) Uani 1 1 d .
H13 H 0.0553 -0.0675 0.2599 0.055 Uiso 1 1 calc R
C14 C 0.1129(5) -0.3369(12) 0.2944(3) 0.0500(18) Uani 1 1 d .
H14 H 0.0772 -0.3715 0.3191 0.060 Uiso 1 1 calc R
C15 C 0.1795(5) -0.4714(12) 0.2942(3) 0.056(2) Uani 1 1 d .
H15 H 0.1880 -0.5956 0.3183 0.067 Uiso 1 1 calc R
C16 C 0.2317(5) -0.4173(12) 0.2581(3) 0.0516(18) Uani 1 1 d .
H16 H 0.2769 -0.5046 0.2589 0.062 Uiso 1 1 calc R
C17 C 0.2194(4) -0.2335(10) 0.2197(3) 0.0396(15) Uani 1 1 d .
C18 C 0.2782(4) -0.1900(10) 0.1844(3) 0.0405(15) Uani 1 1 d .
H18 H 0.3226 -0.2844 0.1914 0.049 Uiso 1 1 calc R
C19 C 0.3535(4) -0.0417(10) 0.1209(3) 0.0367(14) Uani 1 1 d .
C20 C 0.3650(4) -0.2070(12) 0.0833(3) 0.0467(17) Uani 1 1 d .
H20 H 0.3250 -0.3134 0.0722 0.056 Uiso 1 1 calc R
C21 C 0.4368(5) -0.2170(14) 0.0613(4) 0.062(2) Uani 1 1 d .
H21 H 0.4442 -0.3295 0.0356 0.074 Uiso 1 1 calc R
C22 C 0.4956(5) -0.0622(16) 0.0776(4) 0.064(2) Uani 1 1 d .
H22 H 0.5423 -0.0685 0.0621 0.077 Uiso 1 1 calc R
C23 C 0.4870(4) 0.1087(13) 0.1180(4) 0.0519(19) Uani 1 1 d .
C24 C 0.5482(5) 0.2657(16) 0.1392(5) 0.071(3) Uani 1 1 d .
H24 H 0.5960 0.2603 0.1250 0.085 Uiso 1 1 calc R
C25 C 0.5404(5) 0.4232(15) 0.1791(5) 0.076(3) Uani 1 1 d .
H25 H 0.5823 0.5240 0.1921 0.091 Uiso 1 1 calc R
C26 C 0.4690(5) 0.4336(13) 0.2006(4) 0.061(2) Uani 1 1 d .
H26 H 0.4637 0.5416 0.2284 0.074 Uiso 1 1 calc R
C27 C 0.4068(4) 0.2881(11) 0.1815(3) 0.0449(17) Uani 1 1 d .
H27 H 0.3592 0.2989 0.1958 0.054 Uiso 1 1 calc R
C28 C 0.4141(4) 0.1229(10) 0.1405(3) 0.0397(15) Uani 1 1 d .
N1 N 0.1028(3) 0.4205(8) 0.0988(2) 0.0344(11) Uani 1 1 d .
N2 N 0.2794(3) -0.0383(8) 0.1437(2) 0.0357(12) Uani 1 1 d .
O1 O 0.1359(3) 0.0773(7) 0.1866(2) 0.0448(11) Uani 1 1 d .

loop_
_atom_site_aniso_label
_atom_site_aniso_U_11
_atom_site_aniso_U_22
_atom_site_aniso_U_33
_atom_site_aniso_U_23
_atom_site_aniso_U_13
_atom_site_aniso_U_12
Pt1 0.02922(13) 0.03251(14) 0.03479(14) 0.00137(11) 0.00804(9) 0.00288(11)
F1 0.082(3) 0.061(3) 0.062(3) 0.028(2) 0.031(3) 0.024(3)
F2 0.089(4) 0.120(5) 0.080(4) 0.035(3) 0.058(3) 0.052(3)
C1 0.041(3) 0.046(4) 0.038(4) 0.010(3) 0.015(3) 0.004(3)
C2 0.039(3) 0.055(5) 0.050(4) 0.002(3) 0.015(3) 0.012(3)
C3 0.051(4) 0.050(4) 0.051(5) 0.005(3) 0.014(4) 0.019(4)
C4 0.054(4) 0.037(4) 0.048(4) 0.010(3) 0.013(3) 0.011(3)
C5 0.032(3) 0.037(3) 0.032(3) 0.003(3) 0.003(3) 0.004(3)
C6 0.038(3) 0.038(4) 0.035(4) 0.004(3) 0.007(3) -0.005(3)
C7 0.041(4) 0.052(4) 0.041(4) 0.010(3) 0.008(3) 0.010(3)
C8 0.053(4) 0.071(5) 0.045(4) 0.021(4) 0.019(3) 0.009(4)
C9 0.047(4) 0.077(6) 0.047(4) 0.009(4) 0.022(3) 0.011(4)
C10 0.044(4) 0.052(4) 0.045(4) 0.010(3) 0.016(3) 0.015(3)
C11 0.030(3) 0.036(3) 0.038(3) -0.002(3) 0.006(3) 0.003(3)
C12 0.039(3) 0.037(3) 0.032(3) -0.001(3) 0.009(3) 0.000(3)
C13 0.052(4) 0.055(5) 0.036(4) 0.004(3) 0.019(3) 0.012(4)
C14 0.059(4) 0.057(5) 0.037(4) 0.001(3) 0.018(3) -0.002(4)
C15 0.074(5) 0.050(5) 0.048(4) 0.011(4) 0.025(4) 0.005(4)
C16 0.061(4) 0.046(4) 0.052(4) 0.007(4) 0.022(4) 0.015(4)
C17 0.042(3) 0.037(4) 0.040(4) 0.004(3) 0.012(3) 0.000(3)
C18 0.037(3) 0.033(3) 0.049(4) 0.007(3) 0.008(3) 0.005(3)
C19 0.035(3) 0.034(3) 0.040(4) 0.004(3) 0.008(3) 0.013(3)
C20 0.044(4) 0.049(4) 0.046(4) -0.001(3) 0.010(3) 0.006(4)
C21 0.063(5) 0.075(6) 0.052(5) -0.002(4) 0.025(4) 0.023(5)
C22 0.050(4) 0.089(7) 0.063(5) 0.012(5) 0.031(4) 0.018(5)
C23 0.036(3) 0.062(5) 0.057(5) 0.015(4) 0.011(3) 0.001(4)
C24 0.038(4) 0.088(7) 0.085(7) 0.024(6) 0.013(4) -0.006(5)
C25 0.049(5) 0.062(6) 0.099(8) 0.014(6) -0.011(5) -0.014(5)
C26 0.049(4) 0.046(4) 0.077(6) 0.002(4) -0.004(4) 0.003(4)
C27 0.037(3) 0.039(4) 0.053(4) 0.000(3) 0.001(3) 0.007(3)
C28 0.031(3) 0.038(4) 0.046(4) 0.014(3) 0.003(3) 0.007(3)
N1 0.034(3) 0.033(3) 0.035(3) 0.003(2) 0.008(2) 0.007(2)
N2 0.030(2) 0.033(3) 0.044(3) 0.004(2) 0.008(2) 0.005(2)
O1 0.049(3) 0.040(3) 0.052(3) 0.011(2) 0.024(2) 0.012(2)

loop_
_atom_type_symbol
_atom_type_description
_atom_type_scat_dispersion_real
_atom_type_scat_dispersion_imag
_atom_type_scat_source
C C 0.0033 0.0016 'International Tables Vol C Tables 4.2.6.8 and 6.1.1.4'
H H 0.0000 0.0000 'International Tables Vol C Tables 4.2.6.8 and 6.1.1.4'
F F 0.0171 0.0103 'International Tables Vol C Tables 4.2.6.8 and 6.1.1.4'
N N 0.0061 0.0033 'International Tables Vol C Tables 4.2.6.8 and 6.1.1.4'
O O 0.0106 0.0060 'International Tables Vol C Tables 4.2.6.8 and 6.1.1.4'
Pt Pt -1.7033 8.3905 'International Tables Vol C Tables 4.2.6.8 and 6.1.1.4'

loop_
_geom_angle_atom_site_label_1
_geom_angle_atom_site_label_2
_geom_angle_atom_site_label_3
_geom_angle
C11 Pt1 N1 80.6(2)
C11 Pt1 N2 102.0(2)
N1 Pt1 N2 174.5(2)
C11 Pt1 O1 167.9(2)
N1 Pt1 O1 88.02(19)
N2 Pt1 O1 89.67(19)
N1 C1 C2 122.0(6)
N1 C1 H1 119.0
C2 C1 H1 119.0
C3 C2 C1 118.5(6)
C3 C2 H2 120.7
C1 C2 H2 120.7
C2 C3 C4 120.1(7)
C2 C3 H3 119.9
C4 C3 H3 119.9
C3 C4 C5 119.6(7)
C3 C4 H4 120.2
C5 C4 H4 120.2
N1 C5 C4 119.6(6)
N1 C5 C6 112.2(5)
C4 C5 C6 128.1(6)
C7 C6 C11 119.7(6)
C7 C6 C5 124.1(6)
C11 C6 C5 116.0(6)
F1 C7 C8 116.4(6)
F1 C7 C6 120.0(6)
C8 C7 C6 123.6(7)
C9 C8 C7 115.4(7)
C9 C8 H8 122.3
C7 C8 H8 122.3
F2 C9 C8 117.4(7)
F2 C9 C10 118.0(7)
C8 C9 C10 124.7(7)
C9 C10 C11 120.2(7)
C9 C10 H10 119.9
C11 C10 H10 119.9
C10 C11 C6 116.3(6)
C10 C11 Pt1 130.2(5)
C6 C11 Pt1 113.5(4)
O1 C12 C13 118.7(6)
O1 C12 C17 123.7(6)
C13 C12 C17 117.5(6)
C14 C13 C12 121.5(7)
C14 C13 H13 119.2
C12 C13 H13 119.2
C13 C14 C15 120.9(7)
C13 C14 H14 119.5
C15 C14 H14 119.5
C16 C15 C14 118.8(7)
C16 C15 H15 120.6
C14 C15 H15 120.6
C15 C16 C17 122.2(7)
C15 C16 H16 118.9
C17 C16 H16 118.9
C16 C17 C12 119.0(6)
C16 C17 C18 117.8(6)
C12 C17 C18 123.2(6)
N2 C18 C17 130.1(6)
N2 C18 H18 114.9
C17 C18 H18 114.9
C20 C19 C28 121.9(6)
C20 C19 N2 118.9(6)
C28 C19 N2 119.1(6)
C19 C20 C21 120.4(7)
C19 C20 H20 119.8
C21 C20 H20 119.8
C22 C21 C20 120.0(8)
C22 C21 H21 120.0
C20 C21 H21 120.0
C21 C22 C23 121.3(7)
C21 C22 H22 119.3
C23 C22 H22 119.3
C24 C23 C22 123.3(8)
C24 C23 C28 117.0(8)
C22 C23 C28 119.7(7)
C25 C24 C23 122.8(8)
C25 C24 H24 118.6
C23 C24 H24 118.6
C24 C25 C26 119.3(8)
C24 C25 H25 120.4
C26 C25 H25 120.4
C27 C26 C25 121.1(8)
C27 C26 H26 119.5
C25 C26 H26 119.5
C26 C27 C28 120.4(7)
C26 C27 H27 119.8
C28 C27 H27 119.8
C27 C28 C23 119.5(6)
C27 C28 C19 123.7(6)
C23 C28 C19 116.8(6)
C1 N1 C5 120.0(5)
C1 N1 Pt1 122.9(4)
C5 N1 Pt1 117.0(4)
C18 N2 C19 113.0(5)
C18 N2 Pt1 123.6(4)
C19 N2 Pt1 123.4(4)
C12 O1 Pt1 128.4(4)

loop_
_geom_bond_atom_site_label_1
_geom_bond_atom_site_label_2
_geom_bond_distance
Pt1 C11 1.991(6)
Pt1 N1 2.024(5)
Pt1 N2 2.035(5)
Pt1 O1 2.058(4)
F1 C7 1.364(8)
F2 C9 1.366(8)
C1 N1 1.345(7)
C1 C2 1.374(9)
C1 H1 0.9300
C2 C3 1.366(10)
C2 H2 0.9300
C3 C4 1.382(9)
C3 H3 0.9300
C4 C5 1.384(9)
C4 H4 0.9300
C5 N1 1.358(8)
C5 C6 1.460(8)
C6 C7 1.395(9)
C6 C11 1.425(8)
C7 C8 1.368(9)
C8 C9 1.368(10)
C8 H8 0.9300
C9 C10 1.373(10)
C10 C11 1.404(9)
C10 H10 0.9300
C12 O1 1.301(7)
C12 C13 1.414(8)
C12 C17 1.417(9)
C13 C14 1.367(9)
C13 H13 0.9300
C14 C15 1.397(10)
C14 H14 0.9300
C15 C16 1.362(9)
C15 H15 0.9300
C16 C17 1.410(9)
C16 H16 0.9300
C17 C18 1.422(9)
C18 N2 1.306(8)
C18 H18 0.9300
C19 C20 1.367(9)
C19 C28 1.430(9)
C19 N2 1.449(8)
C20 C21 1.406(10)
C20 H20 0.9300
C21 C22 1.360(12)
C21 H21 0.9300
C22 C23 1.419(11)
C22 H22 0.9300
C23 C24 1.406(11)
C23 C28 1.429(9)
C24 C25 1.345(13)
C24 H24 0.9300
C25 C26 1.393(12)
C25 H25 0.9300
C26 C27 1.363(10)
C26 H26 0.9300
C27 C28 1.394(9)
C27 H27 0.9300
